data_4088614
loop_
_publ_author_name
'Holtrichter-R\"o\&smann, Thorsten'
'H\"ager, Ina'
'Daniliuc, Constantin-Gabriel'
'Fr\"ohlich, Roland'
'Bergander, Klaus'
'Troll, Carsten'
'Rieger, Bernhard'
'Rojas, Ren\'e S.'
'W\"urthwein, Ernst-Ulrich'

_publ_section_title
;
 Catalytically Active N-Acylamidine--Zirconium Complexes: Synthesis,
 Structures, and Application in Ethylene Polymerization
;
_journal_issue 11
_journal_name_full Organometallics
_journal_page_first 1906
_journal_paper_doi 10.1021/acs.organomet.6b00240
_journal_volume 35
_journal_year 2016
_chemical_formula_sum 'C22 H20 N2 O'
_chemical_formula_weight 328.40
_space_group_IT_number 14
_space_group_name_Hall '-P 2ybc'
_space_group_name_H-M_alt 'P 1 21/c 1'
_symmetry_cell_setting monoclinic
_symmetry_space_group_name_H-M 'P 1 21/c 1'
_atom_sites_solution_hydrogens geom
_atom_sites_solution_primary direct
_atom_sites_solution_secondary difmap
_audit_creation_method SHELXL-97
_cell_angle_alpha 90.00
_cell_angle_beta 104.6490(10)
_cell_angle_gamma 90.00
_cell_formula_units_Z 4
_cell_length_a 11.4914(2)
_cell_length_b 13.9557(2)
_cell_length_c 11.4576(2)
_cell_measurement_reflns_used 3133
_cell_measurement_temperature 223(2)
_cell_measurement_theta_max 28.28
_cell_measurement_theta_min 4.08
_cell_volume 1777.73(5)
_computing_cell_refinement 'Collect (Nonius B.V., 1998)'
_computing_data_collection 'Collect (Nonius B.V., 1998)'
_computing_data_reduction 'Denzo-SMN (Otwinowski & Minor, 1997)'
_computing_molecular_graphics 'XP (BrukerAXS, 2000)'
_computing_publication_material 'SHELXL-97 (Sheldrick, 1997)'
_computing_structure_refinement 'SHELXL-97 (Sheldrick, 1997)'
_computing_structure_solution 'SHELXS-97 (Sheldrick, 1990)'
_diffrn_ambient_temperature 223(2)
_diffrn_measured_fraction_theta_full 0.955
_diffrn_measured_fraction_theta_max 0.955
_diffrn_measurement_device_type 'Nonius KappaCCD APEXII'
_diffrn_measurement_method '\w and \f scans'
_diffrn_radiation_monochromator 'Montel mirror'
_diffrn_radiation_source 'rotating anode Nonius FR591'
_diffrn_radiation_type MoK\a
_diffrn_radiation_wavelength 0.71073
_diffrn_reflns_av_R_equivalents 0.029
_diffrn_reflns_av_sigmaI/netI 0.0281
_diffrn_reflns_limit_h_max 13
_diffrn_reflns_limit_h_min -13
_diffrn_reflns_limit_k_max 15
_diffrn_reflns_limit_k_min -16
_diffrn_reflns_limit_l_max 13
_diffrn_reflns_limit_l_min -13
_diffrn_reflns_number 9735
_diffrn_reflns_theta_full 25.00
_diffrn_reflns_theta_max 25.00
_diffrn_reflns_theta_min 4.12
_exptl_absorpt_coefficient_mu 0.076
_exptl_absorpt_correction_T_max 0.9925
_exptl_absorpt_correction_T_min 0.9776
_exptl_absorpt_correction_type multi-scan
_exptl_absorpt_process_details 'Denzo (Otwinowski, Borek, Majewski & Minor, 2003)'
_exptl_crystal_colour colourless
_exptl_crystal_density_diffrn 1.227
_exptl_crystal_density_method 'not measured'
_exptl_crystal_description plate
_exptl_crystal_F_000 696
_exptl_crystal_size_max 0.30
_exptl_crystal_size_mid 0.25
_exptl_crystal_size_min 0.10
_refine_diff_density_max 0.163
_refine_diff_density_min -0.126
_refine_diff_density_rms 0.025
_refine_ls_extinction_method none
_refine_ls_goodness_of_fit_ref 1.050
_refine_ls_hydrogen_treatment mixed
_refine_ls_matrix_type full
_refine_ls_number_parameters 232
_refine_ls_number_reflns 2988
_refine_ls_number_restraints 0
_refine_ls_restrained_S_all 1.050
_refine_ls_R_factor_all 0.0481
_refine_ls_R_factor_gt 0.0431
_refine_ls_shift/su_max 0.000
_refine_ls_shift/su_mean 0.000
_refine_ls_structure_factor_coef Fsqd
_refine_ls_weighting_details 'calc w=1/[\s^2^(Fo^2^)+(0.0357P)^2^+0.5555P] where P=(Fo^2^+2Fc^2^)/3'
_refine_ls_weighting_scheme calc
_refine_ls_wR_factor_gt 0.1024
_refine_ls_wR_factor_ref 0.1072
_reflns_number_gt 2707
_reflns_number_total 2988
_reflns_threshold_expression >2sigma(I)
_cod_data_source_file om6b00240_si_003.cif
_cod_data_source_block wue6511
_cod_original_sg_symbol_H-M P21/c
_cod_database_code 4088614

loop_
_symmetry_equiv_pos_as_xyz
'x, y, z'
'-x, y+1/2, -z+1/2'
'-x, -y, -z'
'x, -y-1/2, z-1/2'

loop_
_atom_site_label
_atom_site_type_symbol
_atom_site_fract_x
_atom_site_fract_y
_atom_site_fract_z
_atom_site_U_iso_or_equiv
_atom_site_adp_type
_atom_site_occupancy
_atom_site_symmetry_multiplicity
_atom_site_calc_flag
_atom_site_refinement_flags
N5 N 0.74354(11) 0.44738(8) 0.56723(11) 0.0424(3) Uani 1 1 d .
H5 H 0.7817(17) 0.4672(13) 0.6436(17) 0.065(5) Uiso 1 1 d .
N3 N 0.72231(10) 0.61198(8) 0.52314(10) 0.0414(3) Uani 1 1 d .
O1 O 0.83186(10) 0.58418(7) 0.72094(9) 0.0515(3) Uani 1 1 d .
C4 C 0.69995(12) 0.52087(10) 0.49436(12) 0.0388(3) Uani 1 1 d .
C2 C 0.79705(12) 0.63719(10) 0.63211(12) 0.0400(3) Uani 1 1 d .
C11 C 0.75594(12) 0.34909(10) 0.53439(13) 0.0409(3) Uani 1 1 d .
C12 C 0.70189(14) 0.27864(11) 0.58912(14) 0.0496(4) Uani 1 1 d .
C13 C 0.72374(17) 0.18358(12) 0.56586(18) 0.0633(5) Uani 1 1 d .
H13 H 0.6889 0.1345 0.6019 0.076 Uiso 1 1 calc R
C14 C 0.79607(18) 0.16047(12) 0.49042(19) 0.0691(5) Uani 1 1 d .
H14 H 0.8104 0.0958 0.4759 0.083 Uiso 1 1 calc R
C15 C 0.84721(16) 0.23105(12) 0.43650(17) 0.0601(4) Uani 1 1 d .
H15 H 0.8956 0.2140 0.3847 0.072 Uiso 1 1 calc R
C16 C 0.82877(13) 0.32712(11) 0.45708(14) 0.0469(4) Uani 1 1 d .
C17 C 0.61946(18) 0.30388(14) 0.66757(18) 0.0682(5) Uani 1 1 d .
H17A H 0.5410 0.3210 0.6172 0.102 Uiso 1 1 calc R
H17B H 0.6526 0.3577 0.7189 0.102 Uiso 1 1 calc R
H17C H 0.6116 0.2492 0.7173 0.102 Uiso 1 1 calc R
C18 C 0.88852(15) 0.40219(12) 0.39843(16) 0.0591(4) Uani 1 1 d .
H18A H 0.9579 0.3746 0.3772 0.089 Uiso 1 1 calc R
H18B H 0.9142 0.4550 0.4541 0.089 Uiso 1 1 calc R
H18C H 0.8321 0.4255 0.3261 0.089 Uiso 1 1 calc R
C41 C 0.61921(12) 0.50308(10) 0.37295(12) 0.0410(3) Uani 1 1 d .
C42 C 0.53268(13) 0.43088(11) 0.35354(14) 0.0477(4) Uani 1 1 d .
H42 H 0.5289 0.3885 0.4162 0.057 Uiso 1 1 calc R
C43 C 0.45225(14) 0.42193(13) 0.24128(16) 0.0582(4) Uani 1 1 d .
H43 H 0.3934 0.3736 0.2281 0.070 Uiso 1 1 calc R
C44 C 0.45813(16) 0.48339(15) 0.14905(15) 0.0634(5) Uani 1 1 d .
H44 H 0.4032 0.4769 0.0733 0.076 Uiso 1 1 calc R
C45 C 0.54420(16) 0.55437(14) 0.16724(15) 0.0609(5) Uani 1 1 d .
H45 H 0.5483 0.5959 0.1038 0.073 Uiso 1 1 calc R
C46 C 0.62449(14) 0.56449(12) 0.27872(14) 0.0500(4) Uani 1 1 d .
H46 H 0.6830 0.6131 0.2910 0.060 Uiso 1 1 calc R
C21 C 0.83756(12) 0.73964(10) 0.63839(13) 0.0400(3) Uani 1 1 d .
C22 C 0.90632(13) 0.77656(11) 0.74701(13) 0.0456(4) Uani 1 1 d .
H22 H 0.9246 0.7381 0.8166 0.055 Uiso 1 1 calc R
C23 C 0.94755(14) 0.86987(11) 0.75226(14) 0.0511(4) Uani 1 1 d .
H23 H 0.9922 0.8950 0.8261 0.061 Uiso 1 1 calc R
C24 C 0.92384(15) 0.92661(11) 0.65019(15) 0.0544(4) Uani 1 1 d .
H24 H 0.9529 0.9898 0.6544 0.065 Uiso 1 1 calc R
C25 C 0.85721(15) 0.88991(11) 0.54188(15) 0.0551(4) Uani 1 1 d .
H25 H 0.8420 0.9279 0.4719 0.066 Uiso 1 1 calc R
C26 C 0.81287(14) 0.79739(10) 0.53626(14) 0.0479(4) Uani 1 1 d .
H26 H 0.7657 0.7734 0.4628 0.057 Uiso 1 1 calc R

loop_
_atom_site_aniso_label
_atom_site_aniso_U_11
_atom_site_aniso_U_22
_atom_site_aniso_U_33
_atom_site_aniso_U_23
_atom_site_aniso_U_13
_atom_site_aniso_U_12
N5 0.0464(7) 0.0365(6) 0.0420(7) -0.0027(5) 0.0070(5) 0.0021(5)
N3 0.0424(6) 0.0364(6) 0.0430(6) -0.0028(5) 0.0061(5) 0.0018(5)
O1 0.0611(7) 0.0460(6) 0.0429(6) 0.0026(5) 0.0047(5) -0.0022(5)
C4 0.0350(7) 0.0387(7) 0.0435(7) -0.0015(6) 0.0113(6) 0.0022(6)
C2 0.0393(7) 0.0411(7) 0.0395(7) -0.0020(6) 0.0100(6) 0.0043(6)
C11 0.0386(7) 0.0338(7) 0.0464(8) -0.0013(6) 0.0034(6) 0.0025(6)
C12 0.0486(8) 0.0435(8) 0.0533(9) 0.0058(7) 0.0066(7) 0.0002(7)
C13 0.0668(11) 0.0403(9) 0.0768(12) 0.0085(8) 0.0072(9) -0.0042(8)
C14 0.0735(12) 0.0379(9) 0.0896(14) -0.0070(9) 0.0086(10) 0.0097(8)
C15 0.0555(9) 0.0490(9) 0.0745(11) -0.0114(8) 0.0143(8) 0.0102(8)
C16 0.0391(7) 0.0445(8) 0.0543(9) -0.0056(7) 0.0068(6) 0.0024(6)
C17 0.0749(12) 0.0664(11) 0.0689(12) 0.0135(9) 0.0283(10) -0.0019(9)
C18 0.0514(9) 0.0609(10) 0.0703(11) -0.0023(9) 0.0252(8) -0.0014(8)
C41 0.0376(7) 0.0409(7) 0.0440(8) -0.0065(6) 0.0095(6) 0.0049(6)
C42 0.0398(8) 0.0487(8) 0.0539(9) -0.0082(7) 0.0104(7) 0.0021(6)
C43 0.0398(8) 0.0686(11) 0.0638(11) -0.0237(9) 0.0088(7) -0.0019(7)
C44 0.0523(9) 0.0896(13) 0.0439(9) -0.0172(9) 0.0041(7) 0.0092(9)
C45 0.0613(10) 0.0789(12) 0.0416(8) -0.0023(8) 0.0115(7) 0.0081(9)
C46 0.0504(8) 0.0546(9) 0.0453(8) -0.0029(7) 0.0126(7) 0.0020(7)
C21 0.0380(7) 0.0387(7) 0.0430(7) -0.0052(6) 0.0095(6) 0.0060(6)
C22 0.0466(8) 0.0472(8) 0.0425(8) -0.0058(6) 0.0102(6) 0.0045(6)
C23 0.0473(8) 0.0484(8) 0.0537(9) -0.0173(7) 0.0055(7) 0.0006(7)
C24 0.0553(9) 0.0370(8) 0.0677(10) -0.0086(7) 0.0097(8) 0.0013(7)
C25 0.0655(10) 0.0383(8) 0.0569(9) 0.0015(7) 0.0068(8) 0.0035(7)
C26 0.0539(9) 0.0389(8) 0.0450(8) -0.0044(6) 0.0016(7) 0.0047(6)

loop_
_atom_type_symbol
_atom_type_description
_atom_type_scat_dispersion_real
_atom_type_scat_dispersion_imag
_atom_type_scat_source
C C 0.0033 0.0016 'International Tables Vol C Tables 4.2.6.8 and 6.1.1.4'
H H 0.0000 0.0000 'International Tables Vol C Tables 4.2.6.8 and 6.1.1.4'
N N 0.0061 0.0033 'International Tables Vol C Tables 4.2.6.8 and 6.1.1.4'
O O 0.0106 0.0060 'International Tables Vol C Tables 4.2.6.8 and 6.1.1.4'

loop_
_geom_angle_atom_site_label_1
_geom_angle_atom_site_label_2
_geom_angle_atom_site_label_3
_geom_angle
C4 N5 C11 127.89(12)
C4 N5 H5 112.2(11)
C11 N5 H5 118.8(11)
C4 N3 C2 120.77(12)
N3 C4 N5 124.28(13)
N3 C4 C41 115.49(12)
N5 C4 C41 120.22(12)
O1 C2 N3 126.34(13)
O1 C2 C21 119.84(12)
N3 C2 C21 113.82(12)
C12 C11 C16 122.46(13)
C12 C11 N5 118.03(13)
C16 C11 N5 119.31(13)
C13 C12 C11 117.70(15)
C13 C12 C17 120.70(15)
C11 C12 C17 121.58(14)
C14 C13 C12 120.68(17)
C14 C13 H13 119.7
C12 C13 H13 119.7
C15 C14 C13 120.58(16)
C15 C14 H14 119.7
C13 C14 H14 119.7
C14 C15 C16 121.10(17)
C14 C15 H15 119.5
C16 C15 H15 119.5
C15 C16 C11 117.48(15)
C15 C16 C18 119.45(15)
C11 C16 C18 123.06(13)
C12 C17 H17A 109.5
C12 C17 H17B 109.5
H17A C17 H17B 109.5
C12 C17 H17C 109.5
H17A C17 H17C 109.5
H17B C17 H17C 109.5
C16 C18 H18A 109.5
C16 C18 H18B 109.5
H18A C18 H18B 109.5
C16 C18 H18C 109.5
H18A C18 H18C 109.5
H18B C18 H18C 109.5
C46 C41 C42 119.39(14)
C46 C41 C4 118.97(13)
C42 C41 C4 121.47(13)
C43 C42 C41 119.64(16)
C43 C42 H42 120.2
C41 C42 H42 120.2
C44 C43 C42 120.37(16)
C44 C43 H43 119.8
C42 C43 H43 119.8
C43 C44 C45 120.32(15)
C43 C44 H44 119.8
C45 C44 H44 119.8
C44 C45 C46 119.97(17)
C44 C45 H45 120.0
C46 C45 H45 120.0
C45 C46 C41 120.31(15)
C45 C46 H46 119.8
C41 C46 H46 119.8
C26 C21 C22 119.12(13)
C26 C21 C2 121.17(12)
C22 C21 C2 119.63(13)
C23 C22 C21 119.87(14)
C23 C22 H22 120.1
C21 C22 H22 120.1
C24 C23 C22 120.75(14)
C24 C23 H23 119.6
C22 C23 H23 119.6
C23 C24 C25 119.60(14)
C23 C24 H24 120.2
C25 C24 H24 120.2
C24 C25 C26 120.12(15)
C24 C25 H25 119.9
C26 C25 H25 119.9
C25 C26 C21 120.51(14)
C25 C26 H26 119.7
C21 C26 H26 119.7

loop_
_geom_bond_atom_site_label_1
_geom_bond_atom_site_label_2
_geom_bond_distance
N5 C4 1.3374(18)
N5 C11 1.4389(18)
N5 H5 0.916(18)
N3 C4 1.3223(17)
N3 C2 1.3703(18)
O1 C2 1.2399(17)
C4 C41 1.4848(19)
C2 C21 1.500(2)
C11 C12 1.394(2)
C11 C16 1.398(2)
C12 C13 1.389(2)
C12 C17 1.503(2)
C13 C14 1.380(3)
C13 H13 0.9400
C14 C15 1.371(3)
C14 H14 0.9400
C15 C16 1.387(2)
C15 H15 0.9400
C16 C18 1.501(2)
C17 H17A 0.9700
C17 H17B 0.9700
C17 H17C 0.9700
C18 H18A 0.9700
C18 H18B 0.9700
C18 H18C 0.9700
C41 C46 1.392(2)
C41 C42 1.393(2)
C42 C43 1.387(2)
C42 H42 0.9400
C43 C44 1.376(3)
C43 H43 0.9400
C44 C45 1.378(3)
C44 H44 0.9400
C45 C46 1.381(2)
C45 H45 0.9400
C46 H46 0.9400
C21 C26 1.390(2)
C21 C22 1.393(2)
C22 C23 1.382(2)
C22 H22 0.9400
C23 C24 1.381(2)
C23 H23 0.9400
C24 C25 1.381(2)
C24 H24 0.9400
C25 C26 1.384(2)
C25 H25 0.9400
C26 H26 0.9400

loop_
_geom_hbond_atom_site_label_D
_geom_hbond_atom_site_label_H
_geom_hbond_atom_site_label_A
_geom_hbond_distance_DH
_geom_hbond_distance_HA
_geom_hbond_distance_DA
_geom_hbond_angle_DHA
N5 H5 O1 0.916(18) 1.878(19) 2.6216(16) 136.8(16)

loop_
_geom_torsion_atom_site_label_1
_geom_torsion_atom_site_label_2
_geom_torsion_atom_site_label_3
_geom_torsion_atom_site_label_4
_geom_torsion
C2 N3 C4 N5 2.0(2)
C2 N3 C4 C41 -179.00(12)
C11 N5 C4 N3 -159.31(14)
C11 N5 C4 C41 21.7(2)
C4 N3 C2 O1 -14.5(2)
C4 N3 C2 C21 165.33(12)
C4 N5 C11 C12 -124.45(16)
C4 N5 C11 C16 60.6(2)
C16 C11 C12 C13 0.8(2)
N5 C11 C12 C13 -173.98(14)
C16 C11 C12 C17 -177.23(15)
N5 C11 C12 C17 8.0(2)
C11 C12 C13 C14 -0.4(2)
C17 C12 C13 C14 177.71(16)
C12 C13 C14 C15 -0.3(3)
C13 C14 C15 C16 0.6(3)
C14 C15 C16 C11 -0.2(2)
C14 C15 C16 C18 178.69(16)
C12 C11 C16 C15 -0.6(2)
N5 C11 C16 C15 174.20(13)
C12 C11 C16 C18 -179.40(14)
N5 C11 C16 C18 -4.6(2)
N3 C4 C41 C46 34.49(18)
N5 C4 C41 C46 -146.43(14)
N3 C4 C41 C42 -140.76(14)
N5 C4 C41 C42 38.33(19)
C46 C41 C42 C43 -0.8(2)
C4 C41 C42 C43 174.45(13)
C41 C42 C43 C44 0.5(2)
C42 C43 C44 C45 0.1(3)
C43 C44 C45 C46 -0.5(3)
C44 C45 C46 C41 0.2(2)
C42 C41 C46 C45 0.4(2)
C4 C41 C46 C45 -174.92(14)
O1 C2 C21 C26 171.71(13)
N3 C2 C21 C26 -8.15(19)
O1 C2 C21 C22 -5.0(2)
N3 C2 C21 C22 175.09(12)
C26 C21 C22 C23 0.8(2)
C2 C21 C22 C23 177.66(13)
C21 C22 C23 C24 -1.6(2)
C22 C23 C24 C25 0.6(2)
C23 C24 C25 C26 1.1(3)
C24 C25 C26 C21 -1.8(2)
C22 C21 C26 C25 0.8(2)
C2 C21 C26 C25 -175.96(14)
